data_4502175
loop_
_publ_author_name
'Zhang, Wei-Hong'
'Wang, Yao-Yu'
'Lermontova, Elmira Kh.'
'Yang, Guo-Ping'
'Liu, Bin'
'Jin, Jun-Cheng'
'Dong, Zhe'
'Shi, Qi-Zhen'

_publ_section_title
;
 Interaction of 1,3-Adamantanediacetic Acid (H2ADA) and Ditopic Pyridyl
 Subunits with Cobalt Nitrate under Hydrothermal Conditions: pH Influence,
 Crystal Structures, and Their Properties
;
_journal_issue 1
_journal_name_full 'Crystal Growth &amp; Design'
_journal_page_first 76
_journal_paper_doi 10.1021/cg900285b
_journal_volume 10
_journal_year 2010
_chemical_formula_moiety 'C41 H52 Co N2 O8'
_chemical_formula_sum 'C41 H52 Co N2 O8'
_chemical_formula_weight 759.78
_chemical_name_systematic
; 
 ? 
;
_space_group_IT_number 15
_symmetry_cell_setting monoclinic
_symmetry_space_group_name_Hall '-C 2yc'
_symmetry_space_group_name_H-M 'C 1 2/c 1'
_atom_sites_solution_hydrogens difmap
_atom_sites_solution_primary direct
_atom_sites_solution_secondary difmap
_audit_creation_method SHELXL-97
_cell_angle_alpha 90.00
_cell_angle_beta 130.831(1)
_cell_angle_gamma 90.00
_cell_formula_units_Z 4
_cell_length_a 32.993(3)
_cell_length_b 6.3394(5)
_cell_length_c 23.0457(17)
_cell_measurement_reflns_used 2649
_cell_measurement_temperature 296(2)
_cell_measurement_theta_max 23.683
_cell_measurement_theta_min 2.336
_cell_volume 3647.1(5)
_computing_cell_refinement APEX2
_computing_data_collection 'APEX2 (Bruker, 2005)'
_computing_data_reduction APEX2
_computing_molecular_graphics APEX2
_computing_publication_material APEX2
_computing_structure_refinement 'SHELXL-97 (Sheldrick, 1997)'
_computing_structure_solution 'SHELXS-97 (Sheldrick, 1990)'
_diffrn_ambient_temperature 296(2)
_diffrn_measured_fraction_theta_full 0.990
_diffrn_measured_fraction_theta_max 0.990
_diffrn_measurement_device_type 'Bruker SMART APEX II'
_diffrn_measurement_method \w
_diffrn_radiation_monochromator graphite
_diffrn_radiation_source 'fine-focus sealed tube'
_diffrn_radiation_type MoK\a
_diffrn_radiation_wavelength 0.71073
_diffrn_reflns_av_R_equivalents 0.0451
_diffrn_reflns_av_sigmaI/netI 0.0440
_diffrn_reflns_limit_h_max 43
_diffrn_reflns_limit_h_min -43
_diffrn_reflns_limit_k_max 8
_diffrn_reflns_limit_k_min -8
_diffrn_reflns_limit_l_max 29
_diffrn_reflns_limit_l_min -30
_diffrn_reflns_number 15835
_diffrn_reflns_theta_full 28.00
_diffrn_reflns_theta_max 28.00
_diffrn_reflns_theta_min 1.63
_diffrn_standards_decay_% 0
_diffrn_standards_interval_time 0
_diffrn_standards_number 0
_exptl_absorpt_coefficient_mu 0.528
_exptl_absorpt_correction_T_max 0.9843
_exptl_absorpt_correction_T_min 0.9018
_exptl_absorpt_correction_type multi-scan
_exptl_absorpt_process_details 'SADABS (Bruker, 1997)'
_exptl_crystal_colour 'pale pink'
_exptl_crystal_density_diffrn 1.384
_exptl_crystal_density_method 'not measured'
_exptl_crystal_description needle
_exptl_crystal_F_000 1612
_exptl_crystal_size_max 0.20
_exptl_crystal_size_mid 0.05
_exptl_crystal_size_min 0.03
_refine_diff_density_max 0.318
_refine_diff_density_min -0.415
_refine_diff_density_rms 0.051
_refine_ls_extinction_method none
_refine_ls_goodness_of_fit_ref 1.035
_refine_ls_hydrogen_treatment refall
_refine_ls_matrix_type full
_refine_ls_number_parameters 341
_refine_ls_number_reflns 4373
_refine_ls_number_restraints 0
_refine_ls_restrained_S_all 1.035
_refine_ls_R_factor_all 0.0643
_refine_ls_R_factor_gt 0.0401
_refine_ls_shift/su_max 0.000
_refine_ls_shift/su_mean 0.000
_refine_ls_structure_factor_coef Fsqd
_refine_ls_weighting_details 'calc w=1/[\s^2^(Fo^2^)+(0.0460P)^2^+0.1513P] where P=(Fo^2^+2Fc^2^)/3'
_refine_ls_weighting_scheme calc
_refine_ls_wR_factor_gt 0.0883
_refine_ls_wR_factor_ref 0.0968
_reflns_number_gt 3160
_reflns_number_total 4373
_reflns_threshold_expression I>2\s(I)
_cod_data_source_file cg900285b_si_001.cif
_cod_data_source_block compound1
_cod_original_sg_symbol_H-M 'C 2/c'
_cod_database_code 4502175

loop_
_symmetry_equiv_pos_as_xyz
'x, y, z'
'-x, y, -z+1/2'
'x+1/2, y+1/2, z'
'-x+1/2, y+1/2, -z+1/2'
'-x, -y, -z'
'x, -y, z-1/2'
'-x+1/2, -y+1/2, -z'
'x+1/2, -y+1/2, z-1/2'

loop_
_atom_site_label
_atom_site_type_symbol
_atom_site_fract_x
_atom_site_fract_y
_atom_site_fract_z
_atom_site_U_iso_or_equiv
_atom_site_adp_type
_atom_site_occupancy
_atom_site_symmetry_multiplicity
_atom_site_calc_flag
_atom_site_refinement_flags
Co1 Co 0.0000 0.5000 0.0000 0.03053(12) Uani 1 2 d S
N1 N -0.01088(6) 0.3122(3) 0.06576(8) 0.0336(4) Uani 1 1 d .
O1 O 0.35899(7) 0.7418(3) 0.49864(10) 0.0685(5) Uani 1 1 d .
O2 O 0.36349(6) 0.5670(3) 0.41998(9) 0.0517(4) Uani 1 1 d .
O3 O 0.06387(5) 0.6750(2) 0.09936(7) 0.0378(3) Uani 1 1 d .
O4 O 0.07934(5) 0.3868(2) 0.06538(7) 0.0357(3) Uani 1 1 d .
C1 C -0.04541(9) -0.0794(4) 0.18234(13) 0.0476(5) Uani 1 1 d .
C2 C 0.0000 -0.2090(5) 0.2500 0.0474(8) Uani 1 2 d S
C3 C 0.31619(7) 0.4062(4) 0.45195(12) 0.0389(5) Uani 1 1 d .
H3B H 0.3249(9) 0.285(3) 0.4391(12) 0.048(6) Uiso 1 1 d .
H3A H 0.3263(8) 0.386(4) 0.5018(14) 0.057(7) Uiso 1 1 d .
C4 C 0.34818(7) 0.5888(4) 0.46008(11) 0.0402(5) Uani 1 1 d .
C5 C 0.15617(7) 0.5688(4) 0.17555(10) 0.0356(4) Uani 1 1 d .
H5B H 0.1658(7) 0.713(3) 0.1759(10) 0.028(5) Uiso 1 1 d .
H5A H 0.1749(9) 0.478(3) 0.1662(13) 0.047(6) Uiso 1 1 d .
C6 C 0.09676(7) 0.5450(3) 0.11019(10) 0.0322(4) Uani 1 1 d .
C11 C 0.00920(8) 0.1172(3) 0.08956(11) 0.0368(4) Uani 1 1 d .
C12 C 0.00009(8) -0.0113(4) 0.12781(12) 0.0401(5) Uani 1 1 d .
C13 C -0.03097(7) 0.0578(3) 0.14473(10) 0.0370(5) Uani 1 1 d .
C14 C -0.05098(8) 0.2611(4) 0.12117(12) 0.0448(5) Uani 1 1 d .
C15 C -0.04104(8) 0.3802(4) 0.08188(12) 0.0420(5) Uani 1 1 d .
C20 C 0.17357(7) 0.5189(3) 0.25471(10) 0.0283(4) Uani 1 1 d .
C21 C 0.15872(8) 0.6982(3) 0.28218(11) 0.0356(4) Uani 1 1 d .
H21B H 0.1750(7) 0.823(3) 0.2836(10) 0.032(5) Uiso 1 1 d .
H21A H 0.1197(8) 0.717(3) 0.2457(12) 0.040(5) Uiso 1 1 d .
C22 C 0.17769(8) 0.6481(3) 0.36154(12) 0.0410(5) Uani 1 1 d .
H22A H 0.1680(9) 0.768(3) 0.3774(13) 0.059(7) Uiso 1 1 d .
C23 C 0.23841(8) 0.6205(3) 0.41864(11) 0.0386(5) Uani 1 1 d .
H23B H 0.2509(8) 0.590(3) 0.4685(13) 0.052(6) Uiso 1 1 d .
H23A H 0.2565(8) 0.753(3) 0.4227(11) 0.039(5) Uiso 1 1 d .
C24 C 0.25493(7) 0.4416(3) 0.39330(10) 0.0311(4) Uani 1 1 d .
C25 C 0.22759(8) 0.2381(3) 0.38791(12) 0.0365(4) Uani 1 1 d .
H25B H 0.2399(8) 0.201(3) 0.4372(12) 0.041(6) Uiso 1 1 d .
H25A H 0.2366(7) 0.124(3) 0.3716(11) 0.038(5) Uiso 1 1 d .
C26 C 0.16677(8) 0.2646(3) 0.33129(11) 0.0406(5) Uani 1 1 d .
H26A H 0.1486(7) 0.133(3) 0.3278(11) 0.039(5) Uiso 1 1 d .
C27 C 0.14770(8) 0.3148(3) 0.25225(11) 0.0364(4) Uani 1 1 d .
H27B H 0.1557(7) 0.200(3) 0.2342(11) 0.036(5) Uiso 1 1 d .
H27A H 0.1085(8) 0.328(3) 0.2160(11) 0.035(5) Uiso 1 1 d .
C28 C 0.15123(9) 0.4452(4) 0.35701(14) 0.0480(6) Uani 1 1 d .
H28B H 0.1625(9) 0.411(4) 0.4061(14) 0.058(7) Uiso 1 1 d .
H28A H 0.1120(10) 0.465(3) 0.3207(14) 0.064(7) Uiso 1 1 d .
C29 C 0.23483(7) 0.4928(3) 0.31321(10) 0.0297(4) Uani 1 1 d .
H29B H 0.2441(7) 0.386(3) 0.2980(10) 0.026(5) Uiso 1 1 d .
H29A H 0.2518(7) 0.622(3) 0.3147(10) 0.034(5) Uiso 1 1 d .
H15A H -0.0550(8) 0.521(3) 0.0645(12) 0.040(6) Uiso 1 1 d .
H12A H 0.0127(8) -0.149(4) 0.1387(12) 0.046(6) Uiso 1 1 d .
H2A H 0.0115(8) -0.305(3) 0.2319(12) 0.045(6) Uiso 1 1 d .
H1A H -0.0611(9) 0.009(3) 0.1971(13) 0.051(7) Uiso 1 1 d .
H14A H -0.0725(9) 0.324(4) 0.1305(13) 0.060(7) Uiso 1 1 d .
H11A H 0.0301(8) 0.069(3) 0.0785(12) 0.046(6) Uiso 1 1 d .
H1B H -0.0732(10) -0.173(4) 0.1436(14) 0.063(7) Uiso 1 1 d .
H H 0.3822(11) 0.686(4) 0.4288(16) 0.084(9) Uiso 1 1 d .

loop_
_atom_site_aniso_label
_atom_site_aniso_U_11
_atom_site_aniso_U_22
_atom_site_aniso_U_33
_atom_site_aniso_U_23
_atom_site_aniso_U_13
_atom_site_aniso_U_12
Co1 0.02458(17) 0.0392(2) 0.02364(18) 0.00330(15) 0.01392(14) 0.00570(14)
N1 0.0292(8) 0.0416(10) 0.0277(8) 0.0019(7) 0.0176(7) 0.0046(7)
O1 0.0714(12) 0.0776(13) 0.0674(11) -0.0340(10) 0.0501(10) -0.0346(9)
O2 0.0518(9) 0.0589(11) 0.0536(9) -0.0128(8) 0.0385(8) -0.0183(8)
O3 0.0328(7) 0.0431(8) 0.0320(7) 0.0003(6) 0.0187(6) 0.0068(6)
O4 0.0290(6) 0.0443(8) 0.0275(6) 0.0000(6) 0.0157(5) 0.0073(6)
C1 0.0453(12) 0.0651(15) 0.0393(12) -0.0025(11) 0.0307(11) -0.0094(11)
C2 0.071(2) 0.045(2) 0.0432(18) 0.000 0.0453(18) 0.000
C3 0.0315(10) 0.0445(13) 0.0287(10) 0.0082(9) 0.0145(8) -0.0007(9)
C4 0.0292(9) 0.0506(13) 0.0263(10) -0.0004(9) 0.0118(8) -0.0047(9)
C5 0.0289(9) 0.0498(13) 0.0259(9) 0.0047(8) 0.0169(8) 0.0009(9)
C6 0.0304(9) 0.0435(12) 0.0227(9) 0.0058(7) 0.0173(7) 0.0039(8)
C11 0.0368(10) 0.0431(12) 0.0343(10) 0.0039(9) 0.0250(9) 0.0072(9)
C12 0.0435(11) 0.0393(12) 0.0415(11) 0.0048(9) 0.0295(10) 0.0071(9)
C13 0.0328(9) 0.0506(13) 0.0254(9) -0.0020(8) 0.0180(8) -0.0019(8)
C14 0.0415(11) 0.0615(15) 0.0413(12) 0.0027(10) 0.0314(10) 0.0103(10)
C15 0.0434(11) 0.0443(13) 0.0410(11) 0.0055(9) 0.0288(10) 0.0118(9)
C20 0.0260(8) 0.0316(10) 0.0248(8) 0.0014(7) 0.0156(7) -0.0015(7)
C21 0.0356(11) 0.0324(11) 0.0351(10) 0.0034(8) 0.0215(9) 0.0034(8)
C22 0.0469(12) 0.0446(13) 0.0382(11) 0.0007(9) 0.0307(10) 0.0094(10)
C23 0.0465(11) 0.0382(12) 0.0279(10) 0.0002(8) 0.0229(9) -0.0006(9)
C24 0.0290(9) 0.0334(10) 0.0257(9) 0.0026(7) 0.0155(7) -0.0021(7)
C25 0.0418(11) 0.0321(11) 0.0325(10) 0.0050(8) 0.0229(9) -0.0024(8)
C26 0.0375(11) 0.0402(12) 0.0405(11) 0.0063(9) 0.0239(9) -0.0089(9)
C27 0.0316(10) 0.0359(12) 0.0331(10) -0.0020(8) 0.0173(9) -0.0057(8)
C28 0.0423(12) 0.0703(16) 0.0416(12) 0.0118(11) 0.0320(11) 0.0029(10)
C29 0.0284(9) 0.0324(10) 0.0273(9) 0.0013(8) 0.0178(8) 0.0000(8)

loop_
_atom_type_symbol
_atom_type_description
_atom_type_scat_dispersion_real
_atom_type_scat_dispersion_imag
_atom_type_scat_source
C C 0.0033 0.0016 'International Tables Vol C Tables 4.2.6.8 and 6.1.1.4'
H H 0.0000 0.0000 'International Tables Vol C Tables 4.2.6.8 and 6.1.1.4'
N N 0.0061 0.0033 'International Tables Vol C Tables 4.2.6.8 and 6.1.1.4'
O O 0.0106 0.0060 'International Tables Vol C Tables 4.2.6.8 and 6.1.1.4'
Co Co 0.3494 0.9721 'International Tables Vol C Tables 4.2.6.8 and 6.1.1.4'

loop_
_geom_angle_atom_site_label_1
_geom_angle_atom_site_label_2
_geom_angle_atom_site_label_3
_geom_angle
_geom_angle_site_symmetry_1
_geom_angle_site_symmetry_3
O4 Co1 O4 180.0 . 5_565
O4 Co1 N1 89.46(5) . 5_565
O4 Co1 N1 90.54(5) 5_565 5_565
O4 Co1 N1 90.54(5) . .
O4 Co1 N1 89.46(5) 5_565 .
N1 Co1 N1 180.00(8) 5_565 .
O4 Co1 O3 118.62(5) . 5_565
O4 Co1 O3 61.38(5) 5_565 5_565
N1 Co1 O3 91.97(5) 5_565 5_565
N1 Co1 O3 88.03(5) . 5_565
O4 Co1 O3 61.38(5) . .
O4 Co1 O3 118.62(5) 5_565 .
N1 Co1 O3 88.03(5) 5_565 .
N1 Co1 O3 91.97(5) . .
O3 Co1 O3 180.0 5_565 .
O4 Co1 C6 148.97(5) . 5_565
O4 Co1 C6 31.03(5) 5_565 5_565
N1 Co1 C6 92.22(6) 5_565 5_565
N1 Co1 C6 87.78(6) . 5_565
O3 Co1 C6 30.37(5) 5_565 5_565
O3 Co1 C6 149.63(5) . 5_565
O4 Co1 C6 31.03(5) . .
O4 Co1 C6 148.97(5) 5_565 .
N1 Co1 C6 87.78(6) 5_565 .
N1 Co1 C6 92.22(6) . .
O3 Co1 C6 149.63(5) 5_565 .
O3 Co1 C6 30.37(5) . .
C6 Co1 C6 180.00(9) 5_565 .
C11 N1 C15 116.21(17) . .
C11 N1 Co1 122.52(12) . .
C15 N1 Co1 121.16(13) . .
C4 O2 H 105.8(17) . .
C6 O3 Co1 89.48(11) . .
C6 O4 Co1 90.15(10) . .
C13 C1 C2 115.65(17) . .
C13 C1 H1A 108.3(13) . .
C2 C1 H1A 110.4(14) . .
C13 C1 H1B 106.9(15) . .
C2 C1 H1B 108.7(14) . .
H1A C1 H1B 106.4(19) . .
C1 C2 C1 114.4(3) . 2
C1 C2 H2A 107.8(12) . .
C1 C2 H2A 112.9(12) 2 .
C4 C3 C24 114.18(17) . .
C4 C3 H3B 109.9(13) . .
C24 C3 H3B 109.8(13) . .
C4 C3 H3A 106.6(13) . .
C24 C3 H3A 107.1(13) . .
H3B C3 H3A 109.1(19) . .
O1 C4 O2 122.6(2) . .
O1 C4 C3 124.2(2) . .
O2 C4 C3 113.2(2) . .
C6 C5 C20 113.30(15) . .
C6 C5 H5B 108.0(11) . .
C20 C5 H5B 108.5(11) . .
C6 C5 H5A 108.7(13) . .
C20 C5 H5A 110.1(13) . .
H5B C5 H5A 108.1(16) . .
O3 C6 O4 118.92(16) . .
O3 C6 C5 121.67(18) . .
O4 C6 C5 119.40(17) . .
O3 C6 Co1 60.15(9) . .
O4 C6 Co1 58.82(9) . .
C5 C6 Co1 177.84(14) . .
N1 C11 C12 123.66(19) . .
N1 C11 H11A 116.7(13) . .
C12 C11 H11A 119.7(13) . .
C11 C12 C13 120.5(2) . .
C11 C12 H12A 119.0(13) . .
C13 C12 H12A 120.3(13) . .
C12 C13 C14 115.75(19) . .
C12 C13 C1 123.3(2) . .
C14 C13 C1 120.85(19) . .
C15 C14 C13 120.75(19) . .
C15 C14 H14A 116.8(14) . .
C13 C14 H14A 122.4(14) . .
N1 C15 C14 123.1(2) . .
N1 C15 H15A 115.1(13) . .
C14 C15 H15A 121.8(13) . .
C21 C20 C27 108.79(16) . .
C21 C20 C29 108.06(15) . .
C27 C20 C29 108.85(15) . .
C21 C20 C5 111.35(15) . .
C27 C20 C5 111.20(16) . .
C29 C20 C5 108.51(14) . .
C20 C21 C22 110.44(16) . .
C20 C21 H21B 107.8(11) . .
C22 C21 H21B 110.7(11) . .
C20 C21 H21A 109.2(11) . .
C22 C21 H21A 109.4(12) . .
H21B C21 H21A 109.2(16) . .
C28 C22 C23 109.47(18) . .
C28 C22 C21 109.02(18) . .
C23 C22 C21 109.56(17) . .
C28 C22 H22A 111.4(13) . .
C23 C22 H22A 109.4(13) . .
C21 C22 H22A 107.9(13) . .
C22 C23 C24 110.51(16) . .
C22 C23 H23B 110.6(12) . .
C24 C23 H23B 109.1(13) . .
C22 C23 H23A 110.4(11) . .
C24 C23 H23A 108.7(12) . .
H23B C23 H23A 107.4(17) . .
C23 C24 C25 108.49(17) . .
C23 C24 C29 108.73(15) . .
C25 C24 C29 108.21(15) . .
C23 C24 C3 111.24(16) . .
C25 C24 C3 108.21(15) . .
C29 C24 C3 111.87(15) . .
C26 C25 C24 110.59(16) . .
C26 C25 H25B 110.1(12) . .
C24 C25 H25B 110.0(12) . .
C26 C25 H25A 108.8(12) . .
C24 C25 H25A 110.8(12) . .
H25B C25 H25A 106.4(17) . .
C27 C26 C28 109.11(18) . .
C27 C26 C25 109.25(17) . .
C28 C26 C25 109.78(18) . .
C27 C26 H26A 108.8(11) . .
C28 C26 H26A 108.8(11) . .
C25 C26 H26A 111.1(11) . .
C26 C27 C20 110.38(16) . .
C26 C27 H27B 110.2(11) . .
C20 C27 H27B 110.7(11) . .
C26 C27 H27A 108.6(11) . .
C20 C27 H27A 110.7(11) . .
H27B C27 H27A 106.1(16) . .
C22 C28 C26 109.80(17) . .
C22 C28 H28B 110.4(14) . .
C26 C28 H28B 108.7(14) . .
C22 C28 H28A 109.2(13) . .
C26 C28 H28A 110.7(14) . .
H28B C28 H28A 108.1(19) . .
C24 C29 C20 111.34(14) . .
C24 C29 H29B 108.6(12) . .
C20 C29 H29B 108.9(11) . .
C24 C29 H29A 110.3(11) . .
C20 C29 H29A 109.4(11) . .
H29B C29 H29A 108.2(16) . .

loop_
_geom_bond_atom_site_label_1
_geom_bond_atom_site_label_2
_geom_bond_distance
_geom_bond_site_symmetry_2
Co1 O4 2.1166(12) .
Co1 O4 2.1167(12) 5_565
Co1 N1 2.1341(15) 5_565
Co1 N1 2.1341(15) .
Co1 O3 2.1458(13) 5_565
Co1 O3 2.1458(13) .
Co1 C6 2.4739(18) 5_565
Co1 C6 2.4740(18) .
N1 C11 1.339(2) .
N1 C15 1.340(2) .
O1 C4 1.201(2) .
O2 C4 1.319(3) .
O2 H 0.91(3) .
O3 C6 1.251(2) .
O4 C6 1.275(2) .
C1 C13 1.508(3) .
C1 C2 1.515(3) .
C1 H1A 0.96(2) .
C1 H1B 0.96(2) .
C2 C1 1.515(3) 2
C2 H2A 0.946(19) .
C3 C4 1.494(3) .
C3 C24 1.546(2) .
C3 H3B 0.94(2) .
C3 H3A 0.97(2) .
C5 C6 1.508(2) .
C5 C20 1.546(2) .
C5 H5B 0.965(19) .
C5 H5A 0.97(2) .
C11 C12 1.371(3) .
C11 H11A 0.93(2) .
C12 C13 1.384(3) .
C12 H12A 0.93(2) .
C13 C14 1.387(3) .
C14 C15 1.373(3) .
C14 H14A 0.95(2) .
C15 H15A 0.97(2) .
C20 C21 1.529(3) .
C20 C27 1.530(2) .
C20 C29 1.539(2) .
C21 C22 1.530(3) .
C21 H21B 0.943(19) .
C21 H21A 0.98(2) .
C22 C28 1.519(3) .
C22 C23 1.526(3) .
C22 H22A 0.98(2) .
C23 C24 1.530(3) .
C23 H23B 0.95(2) .
C23 H23A 1.00(2) .
C24 C25 1.532(3) .
C24 C29 1.533(2) .
C25 C26 1.527(3) .
C25 H25B 0.95(2) .
C25 H25A 0.95(2) .
C26 C27 1.522(3) .
C26 C28 1.524(3) .
C26 H26A 1.00(2) .
C27 H27B 0.956(19) .
C27 H27A 0.981(19) .
C28 H28B 0.95(2) .
C28 H28A 0.99(2) .
C29 H29B 0.901(19) .
C29 H29A 0.98(2) .

loop_
_geom_hbond_atom_site_label_D
_geom_hbond_atom_site_label_H
_geom_hbond_atom_site_label_A
_geom_hbond_distance_DH
_geom_hbond_distance_HA
_geom_hbond_distance_DA
_geom_hbond_angle_DHA
_geom_hbond_site_symmetry_A
O2 H O4 0.91(3) 1.74(3) 2.636(2) 168(3) 4
